data_4126108
loop_
_publ_author_name
'Mian, Mohammad Rasel'
'Iguchi, Hiroaki'
'Takaishi, Shinya'
'Murasugi, Hideaki'
'Miyamoto, Tatsuya'
'Okamoto, Hiroshi'
'Tanaka, Hisaaki'
'Kuroda, Shin-Ichi'
'Breedlove, Brian K.'
'Yamashita, Masahiro'

_publ_section_title
;
 Multiple-Hydrogen-Bond Approach to Uncommon Pd(III) Oxidation State: A
 Pd-Br Chain with High Conductivity and Thermal Stability.
;
_journal_issue 19
_journal_name_full 'Journal of the American Chemical Society'
_journal_page_first 6562
_journal_page_last 6565
_journal_paper_doi 10.1021/jacs.7b02558
_journal_volume 139
_journal_year 2017
_chemical_absolute_configuration syn
_chemical_formula_sum 'C8 H24 Br3 N4 O4 Pd'
_chemical_formula_weight 586.44
_chemical_name_systematic
; 
 ? 
;
_space_group_IT_number 5
_symmetry_cell_setting monoclinic
_symmetry_space_group_name_Hall 'C 2y'
_symmetry_space_group_name_H-M 'C 1 2 1'
_atom_sites_solution_hydrogens geom
_atom_sites_solution_primary direct
_atom_sites_solution_secondary difmap
_audit_creation_method SHELXL-97
_cell_angle_alpha 90.00
_cell_angle_beta 100.931(2)
_cell_angle_gamma 90.00
_cell_formula_units_Z 2
_cell_length_a 22.2551(16)
_cell_length_b 5.1918(4)
_cell_length_c 7.3461(5)
_cell_measurement_reflns_used 2588
_cell_measurement_temperature 173(2)
_cell_measurement_theta_max 35.69
_cell_measurement_theta_min 2.82
_cell_volume 833.40(10)
_computing_cell_refinement 'Bruker SAINT'
_computing_data_collection 'Bruker APEX2'
_computing_data_reduction 'Bruker SAINT'
_computing_molecular_graphics 'Bruker SHELXTL'
_computing_publication_material 'Bruker SHELXTL'
_computing_structure_refinement 'SHELXL-2014 (Sheldrick 2014)'
_computing_structure_solution 'SHELXS-97 (Sheldrick, 1990)'
_diffrn_ambient_temperature 173(2)
_diffrn_measured_fraction_theta_full 0.982
_diffrn_measured_fraction_theta_max 0.982
_diffrn_measurement_device_type 'Bruker APEX-II CCD'
_diffrn_measurement_method 'phi and omega scans'
_diffrn_radiation_monochromator graphite
_diffrn_radiation_source 'fine-focus sealed tube'
_diffrn_radiation_type MoK\a
_diffrn_radiation_wavelength 0.71073
_diffrn_reflns_av_R_equivalents 0.0298
_diffrn_reflns_av_sigmaI/netI 0.0685
_diffrn_reflns_limit_h_max 36
_diffrn_reflns_limit_h_min -24
_diffrn_reflns_limit_k_max 8
_diffrn_reflns_limit_k_min -8
_diffrn_reflns_limit_l_max 12
_diffrn_reflns_limit_l_min -11
_diffrn_reflns_number 5789
_diffrn_reflns_theta_full 36.24
_diffrn_reflns_theta_max 36.24
_diffrn_reflns_theta_min 1.86
_exptl_absorpt_coefficient_mu 8.321
_exptl_absorpt_correction_T_max 0.6811
_exptl_absorpt_correction_T_min 0.4703
_exptl_absorpt_correction_type multi-scan
_exptl_absorpt_process_details 'SADABS (Sheldrick, 1997)'
_exptl_crystal_colour brown
_exptl_crystal_density_diffrn 2.337
_exptl_crystal_density_method 'not measured'
_exptl_crystal_description stick
_exptl_crystal_F_000 566
_exptl_crystal_size_max 0.38
_exptl_crystal_size_mid 0.05
_exptl_crystal_size_min 0.05
_refine_diff_density_max 1.519
_refine_diff_density_min -2.151
_refine_diff_density_rms 0.212
_refine_ls_abs_structure_details 'Flack H D (1983), Acta Cryst. A39, 876-881'
_refine_ls_abs_structure_Flack 0.04(2)
_refine_ls_extinction_method none
_refine_ls_goodness_of_fit_ref 1.030
_refine_ls_hydrogen_treatment mixed
_refine_ls_matrix_type full
_refine_ls_number_parameters 94
_refine_ls_number_reflns 3487
_refine_ls_number_restraints 1
_refine_ls_restrained_S_all 1.030
_refine_ls_R_factor_all 0.0695
_refine_ls_R_factor_gt 0.0432
_refine_ls_shift/su_max 0.000
_refine_ls_shift/su_mean 0.000
_refine_ls_structure_factor_coef Fsqd
_refine_ls_weighting_details 'calc w=1/[\s^2^(Fo^2^)+(0.0109P)^2^+3.6537P] where P=(Fo^2^+2Fc^2^)/3'
_refine_ls_weighting_scheme calc
_refine_ls_wR_factor_gt 0.0694
_refine_ls_wR_factor_ref 0.0762
_reflns_number_gt 2702
_reflns_number_total 3487
_reflns_threshold_expression >2sigma(I)
_cod_data_source_file ja7b02558_si_001.cif
_cod_data_source_block pdbrdabdohbr2_173k
_cod_original_sg_symbol_H-M C2
_cod_database_code 4126108

loop_
_symmetry_equiv_pos_as_xyz
'x, y, z'
'-x, y, -z'
'x+1/2, y+1/2, z'
'-x+1/2, y+1/2, -z'

loop_
_atom_site_label
_atom_site_type_symbol
_atom_site_fract_x
_atom_site_fract_y
_atom_site_fract_z
_atom_site_U_iso_or_equiv
_atom_site_adp_type
_atom_site_occupancy
_atom_site_symmetry_multiplicity
_atom_site_calc_flag
_atom_site_refinement_flags
Pd1 Pd 0.0000 0.92851(17) 0.0000 0.00750(7) Uani 1 2 d S
Br1 Br 0.0000 0.4288(3) 0.0000 0.01323(10) Uani 1 2 d S
Br2 Br 0.08681(3) 0.4241(3) 0.53629(6) 0.03477(12) Uani 1 1 d .
N1 N 0.06732(13) 0.9308(18) -0.1555(4) 0.0120(5) Uani 1 1 d .
H1 H 0.0691 0.7725 -0.2105 0.014 Uiso 1 1 calc R
H2 H 0.0584 1.0525 -0.2477 0.014 Uiso 1 1 calc R
N2 N 0.07271(13) 0.9225(19) 0.2183(4) 0.0119(5) Uani 1 1 d .
H3 H 0.0765 1.0806 0.2758 0.014 Uiso 1 1 calc R
H4 H 0.0660 0.8011 0.3034 0.014 Uiso 1 1 calc R
C1 C 0.1813(2) 0.904(3) -0.1281(6) 0.0315(18) Uani 1 1 d .
H5 H 0.1741 0.9677 -0.2575 0.038 Uiso 1 1 calc R
H6 H 0.2199 0.9814 -0.0613 0.038 Uiso 1 1 calc R
C2 C 0.1280(2) 0.9909(8) -0.0352(6) 0.0163(9) Uani 1 1 d .
H7 H 0.1310 1.1813 -0.0151 0.020 Uiso 1 1 calc R
C3 C 0.13021(19) 0.8598(8) 0.1511(6) 0.0149(9) Uani 1 1 d .
H8 H 0.1299 0.6699 0.1281 0.018 Uiso 1 1 calc R
C4 C 0.18717(18) 0.918(3) 0.2936(6) 0.0247(10) Uani 1 1 d .
H9 H 0.1831 0.8448 0.4152 0.030 Uiso 1 1 calc R
H10 H 0.2233 0.8383 0.2555 0.030 Uiso 1 1 calc R
O1 O 0.1873(2) 0.6363(9) -0.1281(6) 0.0445(13) Uani 1 1 d .
H11 H 0.1680 0.5767 -0.2287 0.067 Uiso 1 1 calc R
O2 O 0.1951(2) 1.2032(10) 0.3085(6) 0.0434(12) Uani 1 1 d .
H12 H 0.1889 1.2528 0.4122 0.065 Uiso 1 1 calc R

loop_
_atom_site_aniso_label
_atom_site_aniso_U_11
_atom_site_aniso_U_22
_atom_site_aniso_U_33
_atom_site_aniso_U_23
_atom_site_aniso_U_13
_atom_site_aniso_U_12
Pd1 0.00981(16) 0.00509(13) 0.00798(14) 0.000 0.00269(12) 0.000
Br1 0.0178(2) 0.00744(19) 0.0147(2) 0.000 0.00363(18) 0.000
Br2 0.0634(3) 0.0212(2) 0.01931(18) -0.0004(6) 0.00677(19) -0.0003(7)
N1 0.0143(13) 0.0124(12) 0.0101(11) 0.005(4) 0.0043(10) -0.005(4)
N2 0.0124(12) 0.0126(14) 0.0104(11) -0.002(4) 0.0012(10) -0.001(4)
C1 0.0114(17) 0.065(5) 0.0193(18) 0.003(4) 0.0050(15) -0.009(4)
C2 0.0139(19) 0.019(2) 0.0164(18) -0.0024(15) 0.0049(16) -0.0064(14)
C3 0.0117(18) 0.018(2) 0.0144(18) -0.0015(14) 0.0018(15) 0.0003(14)
C4 0.0143(17) 0.040(3) 0.0187(17) 0.003(5) 0.0008(14) -0.001(5)
O1 0.036(2) 0.057(3) 0.037(2) -0.022(2) -0.0027(19) 0.024(2)
O2 0.037(2) 0.057(3) 0.036(2) -0.019(2) 0.0074(19) -0.023(2)

loop_
_atom_type_symbol
_atom_type_description
_atom_type_scat_dispersion_real
_atom_type_scat_dispersion_imag
_atom_type_scat_source
C C 0.0033 0.0016 'International Tables Vol C Tables 4.2.6.8 and 6.1.1.4'
H H 0.0000 0.0000 'International Tables Vol C Tables 4.2.6.8 and 6.1.1.4'
N N 0.0061 0.0033 'International Tables Vol C Tables 4.2.6.8 and 6.1.1.4'
O O 0.0106 0.0060 'International Tables Vol C Tables 4.2.6.8 and 6.1.1.4'
Br Br -0.2901 2.4595 'International Tables Vol C Tables 4.2.6.8 and 6.1.1.4'
Pd Pd -0.9988 1.0072 'International Tables Vol C Tables 4.2.6.8 and 6.1.1.4'

loop_
_geom_angle_atom_site_label_1
_geom_angle_atom_site_label_2
_geom_angle_atom_site_label_3
_geom_angle
_geom_angle_site_symmetry_1
_geom_angle_site_symmetry_3
N1 Pd1 N1 179.3(5) 2 .
N1 Pd1 N2 83.34(11) 2 2
N1 Pd1 N2 96.67(11) . 2
N1 Pd1 N2 96.67(11) 2 .
N1 Pd1 N2 83.34(11) . .
N2 Pd1 N2 178.3(5) 2 .
N1 Pd1 Br1 90.3(3) 2 .
N1 Pd1 Br1 90.3(3) . .
N2 Pd1 Br1 89.1(3) 2 .
N2 Pd1 Br1 89.1(3) . .
N1 Pd1 Br1 89.7(3) 2 1_565
N1 Pd1 Br1 89.7(3) . 1_565
N2 Pd1 Br1 90.9(3) 2 1_565
N2 Pd1 Br1 90.9(3) . 1_565
Br1 Pd1 Br1 180.0 . 1_565
Pd1 Br1 Pd1 180.0 . 1_545
C2 N1 Pd1 110.2(2) . .
C3 N2 Pd1 110.1(2) . .
O1 C1 C2 111.8(7) . .
N1 C2 C3 108.0(4) . .
N1 C2 C1 111.1(4) . .
C3 C2 C1 111.8(5) . .
N2 C3 C4 112.7(4) . .
N2 C3 C2 108.5(4) . .
C4 C3 C2 114.4(5) . .
O2 C4 C3 108.6(7) . .

loop_
_geom_bond_atom_site_label_1
_geom_bond_atom_site_label_2
_geom_bond_distance
_geom_bond_site_symmetry_2
Pd1 N1 2.049(3) 2
Pd1 N1 2.049(3) .
Pd1 N2 2.051(3) 2
Pd1 N2 2.051(3) .
Pd1 Br1 2.5946(19) .
Pd1 Br1 2.5972(19) 1_565
Br1 Pd1 2.5972(19) 1_545
N1 C2 1.500(5) .
N2 C3 1.492(5) .
C1 O1 1.397(16) .
C1 C2 1.543(7) .
C2 C3 1.521(6) .
C3 C4 1.513(6) .
C4 O2 1.495(16) .

loop_
_geom_torsion_atom_site_label_1
_geom_torsion_atom_site_label_2
_geom_torsion_atom_site_label_3
_geom_torsion_atom_site_label_4
_geom_torsion
_geom_torsion_site_symmetry_1
_geom_torsion_site_symmetry_4
N1 Pd1 Br1 Pd1 0(50) 2 1_545
N1 Pd1 Br1 Pd1 0(100) . 1_545
N2 Pd1 Br1 Pd1 0(76) 2 1_545
N2 Pd1 Br1 Pd1 0(100) . 1_545
Br1 Pd1 Br1 Pd1 0.0 1_565 1_545
N1 Pd1 N1 C2 77.3(6) 2 .
N2 Pd1 N1 C2 168.2(5) 2 .
N2 Pd1 N1 C2 -13.6(6) . .
Br1 Pd1 N1 C2 -102.7(5) . .
Br1 Pd1 N1 C2 77.3(5) 1_565 .
N1 Pd1 N2 C3 167.1(6) 2 .
N1 Pd1 N2 C3 -13.5(6) . .
N2 Pd1 N2 C3 76.9(6) 2 .
Br1 Pd1 N2 C3 76.9(5) . .
Br1 Pd1 N2 C3 -103.1(5) 1_565 .
Pd1 N1 C2 C3 37.5(6) . .
Pd1 N1 C2 C1 160.4(6) . .
O1 C1 C2 N1 -72.1(6) . .
O1 C1 C2 C3 48.6(5) . .
Pd1 N2 C3 C4 165.5(6) . .
Pd1 N2 C3 C2 37.6(6) . .
N1 C2 C3 N2 -49.1(6) . .
C1 C2 C3 N2 -171.6(6) . .
N1 C2 C3 C4 -175.9(7) . .
C1 C2 C3 C4 61.5(8) . .
N2 C3 C4 O2 -72.2(6) . .
C2 C3 C4 O2 52.4(5) . .
